data_9005078
loop_
_publ_author_name
'Kroll, H.'
'Flogel, J.'
'Breit, U.'
'Lons, J.'
'Pentinghaus, H.'

_publ_section_title
;
 Order and anti-order in Ge-substituted alkali feldspars
 Sample: Na[AlSiGe2O8] synthesized at 600 deg C
;
_journal_name_full 'European Journal of Mineralogy'
_journal_page_first 739
_journal_page_last 749
_journal_paper_doi 10.1127/ejm/3/5/0739
_journal_volume 3
_journal_year 1991
_chemical_formula_sum 'Al Ge2 Na O8 Si'
_chemical_name_mineral Albite
_space_group_IT_number 2
_symmetry_space_group_name_Hall '-P 1 (1/2*x+1/2*y,1/2*x-1/2*y,-z)'
_symmetry_space_group_name_H-M 'C -1'
_cell_angle_alpha 94.172
_cell_angle_beta 116.306
_cell_angle_gamma 90.693
_cell_formula_units_Z 4
_cell_length_a 8.3258
_cell_length_b 13.1590
_cell_length_c 7.2734
_cell_volume 711.575
_database_code_amcsd 0006423
_exptl_crystal_density_diffrn 3.279
_exptl_crystal_thermal_history 'synthesized at 600 deg C'
_cod_original_formula_sum 'Na (Al Si Ge2) O8'
_cod_database_code 9005078

loop_
_space_group_symop_operation_xyz
x,y,z
1/2+x,1/2+y,z
-x,-y,-z
1/2-x,1/2-y,-z

loop_
_atom_site_label
_atom_site_fract_x
_atom_site_fract_y
_atom_site_fract_z
_atom_site_occupancy
_atom_site_U_iso_or_equiv
_atom_site_type_symbol
_atom_site_attached_hydrogens
Na0 0.27310 0.01540 0.12470 0.20000 0.08980 Na 0
Na1 0.27460 -0.02590 0.17770 0.20000 0.02470 Na 0
Na2 0.28870 0.04070 0.10000 0.20000 0.01216 Na 0
Na3 0.27060 0.02750 0.10560 0.20000 0.01089 Na 0
Na4 0.26220 0.00170 0.13850 0.20000 0.01203 Na 0
AlT10 0.00923 0.16045 0.21214 0.27000 0.01013 Al 0
SiT10 0.00923 0.16045 0.21214 0.19000 0.01013 Si 0
GeT10 0.00923 0.16045 0.21214 0.54000 0.01013 Ge 0
AlT1m 0.00296 0.81312 0.23009 0.29000 0.00988 Al 0
SiT1m 0.00296 0.81312 0.23009 0.34000 0.00988 Si 0
GeT1m 0.00296 0.81312 0.23009 0.37200 0.00988 Ge 0
AlT20 0.68842 0.10611 0.31510 0.21000 0.01026 Al 0
SiT20 0.68842 0.10611 0.31510 0.26000 0.01026 Si 0
GeT20 0.68842 0.10611 0.31510 0.53200 0.01026 Ge 0
AlT2m 0.67885 0.87556 0.35525 0.23000 0.01013 Al 0
SiT2m 0.67885 0.87556 0.35525 0.21000 0.01013 Si 0
GeT2m 0.67885 0.87556 0.35525 0.55600 0.01013 Ge 0
OA1 0.00730 0.12980 0.97920 1.00000 0.02102 O 0
OA2 0.58070 0.98870 0.27350 1.00000 0.01659 O 0
OB0 0.81850 0.09700 0.18770 1.00000 0.02229 O 0
OBm 0.81160 0.84070 0.24440 1.00000 0.03052 O 0
OC0 0.00570 0.28670 0.28300 1.00000 0.01824 O 0
OCm 0.01820 0.68390 0.20490 1.00000 0.02077 O 0
OD0 0.20110 0.10770 0.38100 1.00000 0.01950 O 0
ODm 0.18920 0.86600 0.43140 1.00000 0.02596 O 0

loop_
_cod_changelog_entry_id
_cod_changelog_entry_author
_cod_changelog_entry_date
_cod_changelog_entry_text
1
;cod-tools version 3.8.0
Id: cif_guess_AMCSD_atom_types 9581 2023-05-17 12:35:41Z saulius
;
2023-05-23T09:19:15+03:00
;Derived atom types and hydrogen counts
from atom names that follow the AMCSD naming convention
(Wat == water, O-H == hydroxyl).
;

loop_
_cod_related_entry_id
_cod_related_entry_database
_cod_related_entry_code
1 AMCSD 0006423
